data_4519025
loop_
_publ_author_name
'Huke, Cameron D.'
'Taylor, Laurence J.'
'Argent, Stephen P.'
'Kays, Deborah L.'

_publ_section_title
;
 Catalyst-free Hydrophosphinylation of Isocyanates and Isothiocyanates
 under Low-Added-Solvent Conditions
;
_journal_issue 32
_journal_name_full 'ACS Sustainable Chemistry &amp; Engineering'
_journal_page_first 10704
_journal_page_last 10709
_journal_paper_doi 10.1021/acssuschemeng.1c02907
_journal_volume 9
_journal_year 2021
_chemical_formula_moiety 'C20 H18 N O2 P S'
_chemical_formula_sum 'C20 H18 N O2 P S'
_chemical_formula_weight 367.38
_space_group_crystal_system monoclinic
_space_group_IT_number 14
_space_group_name_Hall '-P 2yn'
_space_group_name_H-M_alt 'P 1 21/n 1'
_atom_sites_solution_hydrogens mixed
_atom_sites_solution_primary dual
_atom_sites_solution_secondary difmap
_audit_creation_date 2021-02-18
_audit_creation_method
;
Olex2 1.3
(compiled 2020.11.12 svn.r5f609507 for OlexSys, GUI svn.r6257)
;
_cell_angle_alpha 90
_cell_angle_beta 104.7200(10)
_cell_angle_gamma 90
_cell_formula_units_Z 4
_cell_length_a 12.19830(10)
_cell_length_b 10.78100(10)
_cell_length_c 13.91420(10)
_cell_measurement_reflns_used 24294
_cell_measurement_temperature 120(2)
_cell_measurement_theta_max 72.5050
_cell_measurement_theta_min 3.7270
_cell_volume 1769.80(3)
_computing_cell_refinement 'CrysAlisPro 1.171.40.82a (Rigaku OD, 2020)'
_computing_data_collection 'CrysAlisPro 1.171.40.82a (Rigaku OD, 2020)'
_computing_data_reduction 'CrysAlisPro 1.171.40.82a (Rigaku OD, 2020)'
_computing_molecular_graphics 'Olex2 1.3 (Dolomanov et al., 2009)'
_computing_publication_material 'Olex2 1.3 (Dolomanov et al., 2009)'
_computing_structure_refinement 'SHELXL 2018/3 (Sheldrick, 2015)'
_computing_structure_solution 'SHELXT 2018/2 (Sheldrick, 2018)'
_diffrn_ambient_environment 'N2 gas'
_diffrn_ambient_temperature 120(2)
_diffrn_crystal_treatment 'flash frozen in gaseous N2'
_diffrn_detector 'CCD area detector'
_diffrn_detector_area_resol_mean 4.2207
_diffrn_detector_type 'Agilent Diffraction Titan S2 detector'
_diffrn_measured_fraction_theta_full 1.000
_diffrn_measured_fraction_theta_max 0.996
_diffrn_measurement_details
;
List of Runs (angles in degrees, time in seconds):

  # Type    Start    End  Width  t~exp~   \w     \q     \k     \f   Frames
--------------------------------------------------------------------------
  1  \w     -5.00  35.00   1.00    5.00    --  -42.12  19.00  90.00   40
  2  \w     -5.00  35.00   1.00    5.00    --  -42.12  19.00 -60.00   40
  3  \w     -5.00  35.00   1.00    5.00    --  -42.12  19.00 -90.00   40
  4  \w     17.00 112.00   1.00    5.00    --   42.12  57.00 -60.00   95
  5  \w    -21.00  74.00   1.00    5.00    --   42.12 -77.00 150.00   95
  6  \w     31.00  93.00   1.00   20.00    --  101.44 -61.00 150.00   62
  7  \w     77.00 172.00   1.00   20.00    --  101.44  45.00 -90.00   95
  8  \w     97.00 175.00   1.00   20.00    --  101.44 125.00 -90.00   78
  9  \w     35.00 125.00   1.00   20.00    --  101.44-141.00 -60.00   90
 10  \w     28.00  57.00   1.00   20.00    --  101.44 -30.00   0.00   29
 11  \w     28.00 113.00   1.00   20.00    --  101.44-125.00 150.00   85
 12  \w     28.00  57.00   1.00   20.00    --  101.44 -30.00-150.00   29
 13  \w     77.00 171.00   1.00   20.00    --  101.44  50.00 -27.65   94
 14  \w     77.00 172.00   1.00   20.00    --  101.44  45.00  30.00   95
 15  \w     27.00 127.00   1.00   20.00    --  101.44 -77.00 -90.00  100
 16  \w     -5.00  35.00   1.00    5.00    --  -42.12  19.00  60.00   40
 17  \w      9.00  42.00   1.00    5.00    --   42.12  81.00-119.28   33
 18  \w     18.00 114.00   1.00    5.00    --   42.12  38.00-180.00   96
 19  \w     17.00 112.00   1.00    5.00    --   42.12  57.00  60.00   95
 20  \w     75.00 171.00   1.00   20.00    --  101.44  61.00 150.00   96
 21  \w     75.00 171.00   1.00   20.00    --  101.44  61.00-156.05   96
 22  \w     75.00 171.00   1.00   20.00    --  101.44  61.00  90.00   96
 23  \w     75.00 171.00   1.00   20.00    --  101.44  61.00  60.00   96
 24  \w     62.00 178.00   1.00   20.00    --  101.44  15.00-180.00  116
 25  \w     72.00 173.00   1.00   20.00    --  101.44  70.00 -84.34  101
 26  \w     31.00  93.00   1.00   20.00    --  101.44 -61.00   0.00   62
 27  \w     31.00  72.00   1.00   20.00    --  101.44 -45.00 -60.00   41
 28  \w     13.00 113.00   1.00    5.00    --   42.12  69.00 106.37  100
 29  \w      6.00  82.00   1.00    5.00    --   42.12 -99.00 -30.00   76
 30  \w     10.00  42.00   1.00    5.00    --   42.12  80.00 171.40   32
 31  \w     10.00  42.00   1.00    5.00    --   42.12  80.00 -28.16   32
 32  \w     75.00 171.00   1.00   20.00    --  101.44  61.00-180.00   96
 33  \w     77.00 172.00   1.00   20.00    --  101.44  45.00-120.00   95
 34  \w     74.00 171.00   1.00   20.00    --  101.44  62.00 -17.62   97
 35  \w     75.00 171.00   1.00   20.00    --  101.44  61.00  30.00   96
 36  \w     75.00 171.00   1.00   20.00    --  101.44  61.00 120.00   96
;
_diffrn_measurement_device '\k-geometry diffractometer'
_diffrn_measurement_device_type 'SuperNova, Titan S2'
_diffrn_measurement_method '\w scans'
_diffrn_measurement_specimen_support 'MiTeGen micromount'
_diffrn_orient_matrix_type 'CrysAlisPro convention (1999,Acta A55,543-557)'
_diffrn_orient_matrix_UB_11 0.0089626000
_diffrn_orient_matrix_UB_12 -0.0715813000
_diffrn_orient_matrix_UB_13 0.0974265000
_diffrn_orient_matrix_UB_21 -0.0383433000
_diffrn_orient_matrix_UB_22 -0.1195282000
_diffrn_orient_matrix_UB_23 -0.0598070000
_diffrn_orient_matrix_UB_31 0.1245825000
_diffrn_orient_matrix_UB_32 -0.0317191000
_diffrn_orient_matrix_UB_33 0.0051626000
_diffrn_radiation_monochromator mirror
_diffrn_radiation_probe x-ray
_diffrn_radiation_type 'Cu K\a'
_diffrn_radiation_wavelength 1.54184
_diffrn_reflns_av_R_equivalents 0.0194
_diffrn_reflns_av_unetI/netI 0.0092
_diffrn_reflns_Laue_measured_fraction_full 1.000
_diffrn_reflns_Laue_measured_fraction_max 0.996
_diffrn_reflns_limit_h_max 15
_diffrn_reflns_limit_h_min -13
_diffrn_reflns_limit_k_max 13
_diffrn_reflns_limit_k_min -13
_diffrn_reflns_limit_l_max 17
_diffrn_reflns_limit_l_min -17
_diffrn_reflns_number 32597
_diffrn_reflns_point_group_measured_fraction_full 1.000
_diffrn_reflns_point_group_measured_fraction_max 0.996
_diffrn_reflns_theta_full 67.684
_diffrn_reflns_theta_max 72.384
_diffrn_reflns_theta_min 4.310
_diffrn_source 'microfocus sealed tube'
_diffrn_source_type 'Agilent Diffraction microfocus tube'
_exptl_absorpt_coefficient_mu 2.586
_exptl_absorpt_correction_T_max 1.000
_exptl_absorpt_correction_T_min 0.760
_exptl_absorpt_correction_type gaussian
_exptl_absorpt_process_details
;
CrysAlisPro 1.171.40.82a (Rigaku Oxford Diffraction, 2020)
Numerical absorption correction based on gaussian integration over
a multifaceted crystal model
Empirical absorption correction using spherical harmonics,
implemented in SCALE3 ABSPACK scaling algorithm.
;
_exptl_crystal_colour 'clear yellowish orange'
_exptl_crystal_colour_lustre clear
_exptl_crystal_colour_modifier yellowish
_exptl_crystal_colour_primary orange
_exptl_crystal_density_diffrn 1.379
_exptl_crystal_description hexagonal
_exptl_crystal_F_000 768
_exptl_crystal_recrystallization_method 'recrystalised from ethanol: THF, 1:4 at -30C'
_exptl_crystal_size_max 0.152
_exptl_crystal_size_mid 0.134
_exptl_crystal_size_min 0.103
_refine_diff_density_max 0.379
_refine_diff_density_min -0.350
_refine_diff_density_rms 0.043
_refine_ls_extinction_method none
_refine_ls_goodness_of_fit_ref 1.030
_refine_ls_hydrogen_treatment mixed
_refine_ls_matrix_type full
_refine_ls_number_parameters 230
_refine_ls_number_reflns 3481
_refine_ls_number_restraints 1
_refine_ls_restrained_S_all 1.030
_refine_ls_R_factor_all 0.0257
_refine_ls_R_factor_gt 0.0254
_refine_ls_shift/su_max 0.001
_refine_ls_shift/su_mean 0.000
_refine_ls_structure_factor_coef Fsqd
_refine_ls_weighting_details 'w=1/[\s^2^(Fo^2^)+(0.0326P)^2^+1.0409P] where P=(Fo^2^+2Fc^2^)/3'
_refine_ls_weighting_scheme calc
_refine_ls_wR_factor_gt 0.0664
_refine_ls_wR_factor_ref 0.0666
_reflns_Friedel_coverage 0.000
_reflns_number_gt 3434
_reflns_number_total 3481
_reflns_threshold_expression 'I > 2\s(I)'
_cod_data_source_file sc1c02907_si_002.cif
_cod_data_source_block ochdkd
_cod_database_code 4519025
_nottingham_internal_coll_name OCHDKD
_nottingham_internal_coll_number 18738
_nottingham_internal_coll_client CH/DLK
_nottingham_internal_coll_type custom
_nottingham_internal_coll_frame_method '\w scans'
_nottingham_internal_coll_frame_time '20.00, 5.00'
_nottingham_internal_coll_frame_width 1.00
_nottingham_internal_coll_user pcxch6
_nottingham_internal_coll_date 22/07/2020
_nottingham_internal_coll_location NOTTS
_nottingham_internal_coll_instrument 'GVA, PL13110002'
_nottingham_internal_process_date 30/07/2020
_nottingham_internal_process_user pczlt
_nottingham_internal_solution_date 03/08/2020
_nottingham_internal_solution_user pcxch6
_nottingham_internal_refinement_date 03/08/2020
_nottingham_internal_refinement_user pcxch6
_nottingham_internal_self_archive_date 16/02/2021
_nottingham_internal_self_validation_date 16/02/2021
_nottingham_internal_self_validation_user pcxch6
_nottingham_internal_validation_date 17/02/2021
_nottingham_internal_validation_user pczspa
_nottingham_internal_archive_date 17/02/2021
_shelx_shelxl_version_number 2018/3
_chemical_oxdiff_formula C20H18N1O2P1S1
_chemical_oxdiff_usercomment 'OCHDKD #18738 GVA-1809 CH/DLK fomblin micromount'
_shelx_space_group_comment
;
The symmetry employed for this shelxl refinement is uniquely defined
by the following loop, which should always be used as a source of
symmetry information in preference to the above space-group names.
They are only intended as comments.
;
_shelx_estimated_absorpt_t_max 0.777
_shelx_estimated_absorpt_t_min 0.695
_reflns_odcompleteness_completeness 100.00
_reflns_odcompleteness_iscentric 1
_reflns_odcompleteness_theta 66.97
_olex2_refinement_description
;
1. Fixed Uiso
 At 1.2 times of:
  All C(H) groups, All N(H) groups
 At 1.5 times of:
  All C(H,H,H) groups
2. Restrained distances
 N1-H1
 0.88 with sigma of 0.02
3.a Aromatic/amide H refined with riding coordinates:
 C2(H2), C3(H3), C4(H4), C5(H5), C6(H6), C8(H8), C9(H9), C10(H10), C11(H11),
 C12(H12), C15(H15), C16(H16), C18(H18), C19(H19)
3.b Idealised Me refined as rotating group:
 C20(H20A,H20B,H20C)
;
_olex2_exptl_crystal_mounting_method 'in fomblin film on a micromount'
_olex2_submission_original_sample_id OCHDKD
_olex2_submission_special_instructions 'No special instructions were received'
_oxdiff_exptl_absorpt_empirical_details
;
Empirical correction (ABSPACK) includes:
- Absorption correction using spherical harmonics
- Frame scaling
;
_oxdiff_exptl_absorpt_empirical_full_max 1.543
_oxdiff_exptl_absorpt_empirical_full_min 0.827

loop_
_space_group_symop_operation_xyz
'x, y, z'
'-x+1/2, y+1/2, -z+1/2'
'-x, -y, -z'
'x-1/2, -y-1/2, z-1/2'

loop_
_atom_site_label
_atom_site_type_symbol
_atom_site_fract_x
_atom_site_fract_y
_atom_site_fract_z
_atom_site_U_iso_or_equiv
_atom_site_adp_type
_atom_site_occupancy
_atom_site_site_symmetry_order
_atom_site_calc_flag
_atom_site_refinement_flags_posn
_atom_site_refinement_flags_adp
_atom_site_refinement_flags_occupancy
_atom_site_disorder_assembly
_atom_site_disorder_group
S1 S 0.84095(2) 0.39202(3) 0.44479(2) 0.01903(9) Uani 1 1 d . . . . .
P1 P 0.63108(2) 0.32085(3) 0.50981(2) 0.01192(8) Uani 1 1 d . . . . .
O1 O 0.54231(7) 0.38183(8) 0.55021(6) 0.01634(18) Uani 1 1 d . . . . .
O2 O 0.89265(7) 0.98630(8) 0.39387(7) 0.02068(19) Uani 1 1 d . . . . .
N1 N 0.68130(8) 0.55249(9) 0.47113(7) 0.0139(2) Uani 1 1 d D . . . .
H1 H 0.6127(11) 0.5623(14) 0.4764(11) 0.017 Uiso 1 1 d D U . . .
C1 C 0.72074(10) 0.22415(10) 0.60272(8) 0.0137(2) Uani 1 1 d . . . . .
C2 C 0.71763(11) 0.24278(11) 0.70139(9) 0.0180(2) Uani 1 1 d . . . . .
H2 H 0.670580 0.305587 0.717397 0.022 Uiso 1 1 calc R U . . .
C3 C 0.78356(12) 0.16919(12) 0.77599(9) 0.0217(3) Uani 1 1 d . . . . .
H3 H 0.781724 0.182002 0.843110 0.026 Uiso 1 1 calc R U . . .
C4 C 0.85190(11) 0.07726(12) 0.75295(10) 0.0223(3) Uani 1 1 d . . . . .
H4 H 0.897207 0.027543 0.804297 0.027 Uiso 1 1 calc R U . . .
C5 C 0.85431(11) 0.05761(12) 0.65474(10) 0.0215(3) Uani 1 1 d . . . . .
H5 H 0.900678 -0.006103 0.638999 0.026 Uiso 1 1 calc R U . . .
C6 C 0.78907(10) 0.13095(11) 0.57964(9) 0.0173(2) Uani 1 1 d . . . . .
H6 H 0.790990 0.117630 0.512598 0.021 Uiso 1 1 calc R U . . .
C7 C 0.57138(10) 0.22375(11) 0.40409(8) 0.0143(2) Uani 1 1 d . . . . .
C8 C 0.49733(11) 0.13204(12) 0.42091(9) 0.0186(2) Uani 1 1 d . . . . .
H8 H 0.485604 0.122025 0.485401 0.022 Uiso 1 1 calc R U . . .
C9 C 0.44095(11) 0.05567(12) 0.34405(9) 0.0216(3) Uani 1 1 d . . . . .
H9 H 0.390921 -0.006707 0.355844 0.026 Uiso 1 1 calc R U . . .
C10 C 0.45787(11) 0.07065(12) 0.24967(9) 0.0221(3) Uani 1 1 d . . . . .
H10 H 0.419605 0.018120 0.196968 0.026 Uiso 1 1 calc R U . . .
C11 C 0.53020(12) 0.16176(13) 0.23222(9) 0.0234(3) Uani 1 1 d . . . . .
H11 H 0.541231 0.171739 0.167492 0.028 Uiso 1 1 calc R U . . .
C12 C 0.58694(11) 0.23894(12) 0.30901(9) 0.0191(3) Uani 1 1 d . . . . .
H12 H 0.636163 0.301819 0.296610 0.023 Uiso 1 1 calc R U . . .
C13 C 0.72255(10) 0.43769(10) 0.47181(8) 0.0137(2) Uani 1 1 d . . . . .
C14 C 0.73511(10) 0.66428(11) 0.45134(8) 0.0140(2) Uani 1 1 d . . . . .
C15 C 0.84888(10) 0.68815(11) 0.49687(9) 0.0159(2) Uani 1 1 d . . . . .
H15 H 0.892584 0.629218 0.541293 0.019 Uiso 1 1 calc R U . . .
C16 C 0.89790(10) 0.79781(11) 0.47719(9) 0.0165(2) Uani 1 1 d . . . . .
H16 H 0.975036 0.814670 0.508975 0.020 Uiso 1 1 calc R U . . .
C17 C 0.83438(10) 0.88387(10) 0.41071(9) 0.0155(2) Uani 1 1 d . . . . .
C18 C 0.72017(10) 0.86232(11) 0.36738(9) 0.0174(2) Uani 1 1 d . . . . .
H18 H 0.676184 0.921777 0.323689 0.021 Uiso 1 1 calc R U . . .
C19 C 0.67082(10) 0.75230(11) 0.38878(9) 0.0163(2) Uani 1 1 d . . . . .
H19 H 0.592516 0.737541 0.360261 0.020 Uiso 1 1 calc R U . . .
C20 C 0.84011(12) 1.06470(12) 0.31260(10) 0.0231(3) Uani 1 1 d . . . . .
H20A H 0.814167 1.014536 0.252365 0.035 Uiso 1 1 calc R U . . .
H20B H 0.894932 1.126471 0.302242 0.035 Uiso 1 1 calc R U . . .
H20C H 0.775157 1.106949 0.327384 0.035 Uiso 1 1 calc R U . . .

loop_
_atom_site_aniso_label
_atom_site_aniso_U_11
_atom_site_aniso_U_22
_atom_site_aniso_U_33
_atom_site_aniso_U_23
_atom_site_aniso_U_13
_atom_site_aniso_U_12
S1 0.01550(15) 0.01504(15) 0.02899(17) 0.00131(11) 0.01012(12) 0.00155(10)
P1 0.01204(15) 0.00993(14) 0.01385(14) 0.00114(10) 0.00344(11) 0.00008(10)
O1 0.0149(4) 0.0141(4) 0.0211(4) 0.0009(3) 0.0066(3) 0.0013(3)
O2 0.0213(4) 0.0153(4) 0.0253(5) 0.0054(3) 0.0056(4) -0.0037(3)
N1 0.0124(5) 0.0127(5) 0.0173(5) 0.0006(4) 0.0051(4) -0.0006(4)
C1 0.0136(5) 0.0114(5) 0.0153(5) 0.0014(4) 0.0023(4) -0.0020(4)
C2 0.0222(6) 0.0141(6) 0.0177(6) -0.0012(4) 0.0052(5) -0.0024(5)
C3 0.0283(7) 0.0207(6) 0.0143(6) 0.0014(5) 0.0021(5) -0.0071(5)
C4 0.0202(6) 0.0191(6) 0.0228(6) 0.0084(5) -0.0034(5) -0.0045(5)
C5 0.0176(6) 0.0172(6) 0.0289(7) 0.0044(5) 0.0044(5) 0.0029(5)
C6 0.0178(6) 0.0165(6) 0.0179(6) 0.0015(5) 0.0052(5) 0.0003(5)
C7 0.0137(5) 0.0128(5) 0.0151(5) 0.0014(4) 0.0011(4) 0.0016(4)
C8 0.0202(6) 0.0190(6) 0.0157(5) 0.0027(5) 0.0027(5) -0.0029(5)
C9 0.0216(6) 0.0187(6) 0.0221(6) 0.0015(5) 0.0013(5) -0.0055(5)
C10 0.0236(6) 0.0206(6) 0.0186(6) -0.0033(5) -0.0009(5) -0.0008(5)
C11 0.0284(7) 0.0266(7) 0.0155(6) 0.0000(5) 0.0062(5) -0.0001(5)
C12 0.0202(6) 0.0185(6) 0.0191(6) 0.0022(5) 0.0061(5) -0.0018(5)
C13 0.0139(5) 0.0134(5) 0.0135(5) 0.0013(4) 0.0026(4) -0.0011(4)
C14 0.0171(6) 0.0116(5) 0.0150(5) -0.0014(4) 0.0071(4) -0.0013(4)
C15 0.0174(6) 0.0148(6) 0.0155(5) 0.0015(4) 0.0041(5) 0.0007(4)
C16 0.0146(6) 0.0165(6) 0.0182(6) -0.0016(5) 0.0036(4) -0.0019(5)
C17 0.0197(6) 0.0116(5) 0.0174(5) -0.0017(4) 0.0091(5) -0.0014(4)
C18 0.0192(6) 0.0137(5) 0.0191(6) 0.0024(4) 0.0047(5) 0.0027(5)
C19 0.0147(6) 0.0157(6) 0.0186(6) -0.0010(4) 0.0042(4) -0.0002(4)
C20 0.0304(7) 0.0154(6) 0.0239(6) 0.0050(5) 0.0079(5) -0.0013(5)

loop_
_atom_type_symbol
_atom_type_description
_atom_type_scat_dispersion_real
_atom_type_scat_dispersion_imag
_atom_type_scat_source
C C 0.0181 0.0091 'International Tables Vol C Tables 4.2.6.8 and 6.1.1.4'
H H 0.0000 0.0000 'International Tables Vol C Tables 4.2.6.8 and 6.1.1.4'
N N 0.0311 0.0180 'International Tables Vol C Tables 4.2.6.8 and 6.1.1.4'
O O 0.0492 0.0322 'International Tables Vol C Tables 4.2.6.8 and 6.1.1.4'
P P 0.2955 0.4335 'International Tables Vol C Tables 4.2.6.8 and 6.1.1.4'
S S 0.3331 0.5567 'International Tables Vol C Tables 4.2.6.8 and 6.1.1.4'

loop_
_exptl_crystal_face_index_h
_exptl_crystal_face_index_k
_exptl_crystal_face_index_l
_exptl_crystal_face_perp_dist
-3 2 -5 0.0564
1 0 -1 0.0696
-1 0 1 0.0696
-4 -5 0 0.0594
4 5 0 0.0594
3 -5 -2 0.0607
5 -1 -1 0.0607
-3 5 2 0.0731
-5 1 1 0.0770
4 2 5 0.0509
-4 -2 -5 0.0521
4 -3 -5 0.0661
1 -3 5 0.0536
1 3 -5 0.0690
-5 3 -3 0.0623
0 -5 4 0.0437
-1 5 4 0.0660
5 -1 5 0.0464

loop_
_geom_angle_atom_site_label_1
_geom_angle_atom_site_label_2
_geom_angle_atom_site_label_3
_geom_angle
_geom_angle_site_symmetry_1
_geom_angle_site_symmetry_3
_geom_angle_publ_flag
O1 P1 C1 110.56(5) . . ?
O1 P1 C7 112.44(5) . . ?
O1 P1 C13 110.86(5) . . ?
C1 P1 C7 107.21(5) . . ?
C1 P1 C13 107.45(5) . . ?
C7 P1 C13 108.11(5) . . ?
C17 O2 C20 117.82(10) . . ?
C13 N1 H1 118.9(10) . . ?
C13 N1 C14 126.24(10) . . ?
C14 N1 H1 114.4(10) . . ?
C2 C1 P1 117.35(9) . . ?
C6 C1 P1 122.83(9) . . ?
C6 C1 C2 119.79(11) . . ?
C1 C2 H2 120.1 . . ?
C3 C2 C1 119.80(12) . . ?
C3 C2 H2 120.1 . . ?
C2 C3 H3 119.9 . . ?
C4 C3 C2 120.29(12) . . ?
C4 C3 H3 119.9 . . ?
C3 C4 H4 120.0 . . ?
C3 C4 C5 120.07(11) . . ?
C5 C4 H4 120.0 . . ?
C4 C5 H5 119.9 . . ?
C6 C5 C4 120.10(12) . . ?
C6 C5 H5 119.9 . . ?
C1 C6 H6 120.0 . . ?
C5 C6 C1 119.94(11) . . ?
C5 C6 H6 120.0 . . ?
C8 C7 P1 114.74(9) . . ?
C12 C7 P1 125.65(9) . . ?
C12 C7 C8 119.45(11) . . ?
C7 C8 H8 119.8 . . ?
C9 C8 C7 120.39(11) . . ?
C9 C8 H8 119.8 . . ?
C8 C9 H9 120.1 . . ?
C8 C9 C10 119.77(12) . . ?
C10 C9 H9 120.1 . . ?
C9 C10 H10 119.9 . . ?
C11 C10 C9 120.22(12) . . ?
C11 C10 H10 119.9 . . ?
C10 C11 H11 119.8 . . ?
C10 C11 C12 120.33(12) . . ?
C12 C11 H11 119.8 . . ?
C7 C12 H12 120.1 . . ?
C11 C12 C7 119.84(11) . . ?
C11 C12 H12 120.1 . . ?
S1 C13 P1 119.15(7) . . ?
N1 C13 S1 128.50(9) . . ?
N1 C13 P1 112.35(8) . . ?
C15 C14 N1 121.30(10) . . ?
C19 C14 N1 118.85(11) . . ?
C19 C14 C15 119.80(11) . . ?
C14 C15 H15 120.1 . . ?
C16 C15 C14 119.86(11) . . ?
C16 C15 H15 120.1 . . ?
C15 C16 H16 119.9 . . ?
C15 C16 C17 120.24(11) . . ?
C17 C16 H16 119.9 . . ?
O2 C17 C16 115.17(11) . . ?
O2 C17 C18 124.67(11) . . ?
C18 C17 C16 120.15(11) . . ?
C17 C18 H18 120.4 . . ?
C17 C18 C19 119.24(11) . . ?
C19 C18 H18 120.4 . . ?
C14 C19 C18 120.61(11) . . ?
C14 C19 H19 119.7 . . ?
C18 C19 H19 119.7 . . ?
O2 C20 H20A 109.5 . . ?
O2 C20 H20B 109.5 . . ?
O2 C20 H20C 109.5 . . ?
H20A C20 H20B 109.5 . . ?
H20A C20 H20C 109.5 . . ?
H20B C20 H20C 109.5 . . ?

loop_
_geom_bond_atom_site_label_1
_geom_bond_atom_site_label_2
_geom_bond_distance
_geom_bond_site_symmetry_2
_geom_bond_publ_flag
S1 C13 1.6571(12) . ?
P1 O1 1.4934(8) . ?
P1 C1 1.7987(12) . ?
P1 C7 1.8015(12) . ?
P1 C13 1.8469(12) . ?
O2 C17 1.3654(14) . ?
O2 C20 1.4266(15) . ?
N1 H1 0.865(13) . ?
N1 C13 1.3352(15) . ?
N1 C14 1.4321(15) . ?
C1 C2 1.3976(16) . ?
C1 C6 1.3941(17) . ?
C2 H2 0.9500 . ?
C2 C3 1.3890(18) . ?
C3 H3 0.9500 . ?
C3 C4 1.384(2) . ?
C4 H4 0.9500 . ?
C4 C5 1.3906(19) . ?
C5 H5 0.9500 . ?
C5 C6 1.3885(17) . ?
C6 H6 0.9500 . ?
C7 C8 1.3985(17) . ?
C7 C12 1.3932(17) . ?
C8 H8 0.9500 . ?
C8 C9 1.3860(18) . ?
C9 H9 0.9500 . ?
C9 C10 1.3895(19) . ?
C10 H10 0.9500 . ?
C10 C11 1.3824(19) . ?
C11 H11 0.9500 . ?
C11 C12 1.3918(18) . ?
C12 H12 0.9500 . ?
C14 C15 1.3953(17) . ?
C14 C19 1.3878(17) . ?
C15 H15 0.9500 . ?
C15 C16 1.3833(17) . ?
C16 H16 0.9500 . ?
C16 C17 1.3974(17) . ?
C17 C18 1.3898(17) . ?
C18 H18 0.9500 . ?
C18 C19 1.3962(17) . ?
C19 H19 0.9500 . ?
C20 H20A 0.9800 . ?
C20 H20B 0.9800 . ?
C20 H20C 0.9800 . ?

loop_
_geom_hbond_atom_site_label_D
_geom_hbond_atom_site_label_H
_geom_hbond_atom_site_label_A
_geom_hbond_distance_DH
_geom_hbond_distance_HA
_geom_hbond_distance_DA
_geom_hbond_angle_DHA
_geom_hbond_site_symmetry_A
_geom_hbond_publ_flag
N1 H1 O1 0.865(13) 1.929(13) 2.7600(13) 160.8(14) 3_666 yes

loop_
_geom_torsion_atom_site_label_1
_geom_torsion_atom_site_label_2
_geom_torsion_atom_site_label_3
_geom_torsion_atom_site_label_4
_geom_torsion
_geom_torsion_site_symmetry_1
_geom_torsion_site_symmetry_2
_geom_torsion_site_symmetry_3
_geom_torsion_site_symmetry_4
_geom_torsion_publ_flag
P1 C1 C2 C3 178.82(9) . . . . ?
P1 C1 C6 C5 -178.47(9) . . . . ?
P1 C7 C8 C9 176.44(10) . . . . ?
P1 C7 C12 C11 -176.03(10) . . . . ?
O1 P1 C1 C2 -16.43(11) . . . . ?
O1 P1 C1 C6 161.65(9) . . . . ?
O1 P1 C7 C8 -55.75(10) . . . . ?
O1 P1 C7 C12 119.52(11) . . . . ?
O1 P1 C13 S1 168.59(6) . . . . ?
O1 P1 C13 N1 -10.84(10) . . . . ?
O2 C17 C18 C19 178.45(11) . . . . ?
N1 C14 C15 C16 -179.12(10) . . . . ?
N1 C14 C19 C18 -179.81(10) . . . . ?
C1 P1 C7 C8 65.97(10) . . . . ?
C1 P1 C7 C12 -118.76(11) . . . . ?
C1 P1 C13 S1 47.67(8) . . . . ?
C1 P1 C13 N1 -131.75(9) . . . . ?
C1 C2 C3 C4 -0.25(19) . . . . ?
C2 C1 C6 C5 -0.44(18) . . . . ?
C2 C3 C4 C5 -0.42(19) . . . . ?
C3 C4 C5 C6 0.65(19) . . . . ?
C4 C5 C6 C1 -0.22(19) . . . . ?
C6 C1 C2 C3 0.68(18) . . . . ?
C7 P1 C1 C2 -139.32(9) . . . . ?
C7 P1 C1 C6 38.75(11) . . . . ?
C7 P1 C13 S1 -67.74(8) . . . . ?
C7 P1 C13 N1 112.84(9) . . . . ?
C7 C8 C9 C10 -0.21(19) . . . . ?
C8 C7 C12 C11 -0.97(18) . . . . ?
C8 C9 C10 C11 -0.3(2) . . . . ?
C9 C10 C11 C12 0.2(2) . . . . ?
C10 C11 C12 C7 0.4(2) . . . . ?
C12 C7 C8 C9 0.86(18) . . . . ?
C13 P1 C1 C2 104.67(10) . . . . ?
C13 P1 C1 C6 -77.25(11) . . . . ?
C13 P1 C7 C8 -178.46(9) . . . . ?
C13 P1 C7 C12 -3.19(12) . . . . ?
C13 N1 C14 C15 -47.12(17) . . . . ?
C13 N1 C14 C19 135.61(12) . . . . ?
C14 N1 C13 S1 -3.58(18) . . . . ?
C14 N1 C13 P1 175.79(9) . . . . ?
C14 C15 C16 C17 -0.99(18) . . . . ?
C15 C14 C19 C18 2.89(17) . . . . ?
C15 C16 C17 O2 -177.42(10) . . . . ?
C15 C16 C17 C18 2.89(18) . . . . ?
C16 C17 C18 C19 -1.88(18) . . . . ?
C17 C18 C19 C14 -1.00(18) . . . . ?
C19 C14 C15 C16 -1.88(17) . . . . ?
C20 O2 C17 C16 167.47(11) . . . . ?
C20 O2 C17 C18 -12.85(17) . . . . ?

loop_
_exptl_oxdiff_crystal_face_indexfrac_h
_exptl_oxdiff_crystal_face_indexfrac_k
_exptl_oxdiff_crystal_face_indexfrac_l
_exptl_oxdiff_crystal_face_x
_exptl_oxdiff_crystal_face_y
_exptl_oxdiff_crystal_face_z
-3.0000 2.0010 -4.9955 -0.6568 0.1746 -0.4630
0.9996 -0.0000 -0.9996 -0.0884 0.0215 0.1194
-0.9996 0.0000 0.9996 0.0884 -0.0215 -0.1194
-3.9985 -4.9972 -0.0001 0.3219 0.7506 -0.3396
3.9985 4.9972 0.0001 -0.3219 -0.7506 0.3396
2.9995 -4.9983 -2.0008 0.1897 0.6021 0.5219
4.9987 -1.0005 -1.0010 0.0189 -0.0122 0.6493
-2.9995 4.9983 2.0008 -0.1897 -0.6021 -0.5219
-4.9987 1.0005 1.0010 -0.0189 0.0122 -0.6493
3.9993 1.9972 4.9962 0.3796 -0.6909 0.4607
-3.9993 -1.9972 -4.9962 -0.3796 0.6909 -0.4607
3.9987 -2.9986 -4.9986 -0.2365 0.5041 0.5675
1.0006 -3.0002 4.9958 0.7104 0.0215 0.2456
0.9989 2.9998 -4.9963 -0.6925 -0.0980 0.0035
-4.9993 3.0007 -2.9960 -0.5515 0.0122 -0.7335
0.0009 -4.9990 3.9962 0.7472 0.3585 0.1793
-0.9998 4.9974 3.9990 0.0229 -0.7982 -0.2624
4.9994 -1.0019 4.9952 0.6032 -0.3707 0.6804
